data_7709092
loop_
_publ_author_name
'Goswami, Bappaditya'
'Khatua, Manas'
'Samanta, Subhas'

_publ_section_title
;
 Polymerisation of styrene using pincer type amine functionalized azo
 aromatic complexes of Co(II) as catalysts.
;
_journal_issue 4
_journal_name_full 'Dalton transactions (Cambridge, England : 2003)'
_journal_page_first 1454
_journal_page_last 1463
_journal_paper_doi 10.1039/d1dt02622d
_journal_volume 51
_journal_year 2022
_chemical_formula_moiety 'C20 H20 Cl2 Co N4'
_chemical_formula_sum 'C20 H20 Cl2 Co N4'
_chemical_formula_weight 446.23
_space_group_crystal_system triclinic
_space_group_IT_number 2
_space_group_name_Hall '-P 1'
_space_group_name_H-M_alt 'P -1'
_atom_sites_solution_hydrogens geom
_atom_sites_solution_primary iterative
_atom_sites_solution_secondary difmap
_audit_creation_date 2020-01-21
_audit_creation_method
;
Olex2 1.3
(compiled Nov 21 2019 18:26:39 for OlexSys, GUI svn.r6003)
;
_audit_update_record
;
2021-05-14 deposited with the CCDC.	2021-12-14 downloaded from the CCDC.
;
_cell_angle_alpha 88.053(5)
_cell_angle_beta 75.080(5)
_cell_angle_gamma 71.225(6)
_cell_formula_units_Z 2
_cell_length_a 9.1251(6)
_cell_length_b 9.7997(6)
_cell_length_c 11.9466(6)
_cell_measurement_reflns_used 3650
_cell_measurement_temperature 100.01(10)
_cell_measurement_theta_max 66.0600
_cell_measurement_theta_min 3.7840
_cell_volume 975.96(11)
_computing_cell_refinement 'CrysAlisPro 1.171.38.41 (Rigaku OD, 2015)'
_computing_data_collection 'CrysAlisPro 1.171.38.41 (Rigaku OD, 2015)'
_computing_data_reduction 'CrysAlisPro 1.171.38.41 (Rigaku OD, 2015)'
_computing_molecular_graphics 'Olex2 1.3 (Dolomanov et al., 2009)'
_computing_publication_material 'Olex2 1.3 (Dolomanov et al., 2009)'
_computing_structure_refinement 'SHELXL 97-2 (Sheldrick, 2015)'
_computing_structure_solution 'olex2.solve 1.3 (Bourhis et al., 2015)'
_diffrn_ambient_environment N~2~
_diffrn_ambient_temperature 100.01(10)
_diffrn_detector 'CCD plate'
_diffrn_detector_area_resol_mean 7.9580
_diffrn_detector_type Eos
_diffrn_measured_fraction_theta_full 0.995
_diffrn_measured_fraction_theta_max 0.995
_diffrn_measurement_details
;
List of Runs (angles in degrees, time in seconds):

  # Type    Start    End  Width  t~exp~   \w     \q     \k     \f   Frames
#--------------------------------------------------------------------------
  1  \w    -29.00  63.00   1.00    1.00    --   26.33  38.00  28.00   92
  2  \w     81.00 107.00   1.00    1.00    --   26.33  38.00  28.00   26
  3  \w     58.00  96.00   1.00    1.00    --   26.33  57.00  90.00   38
  4  \w    104.00 150.00   1.00    2.00    --   67.17 111.00 150.00   46
  5  \w    139.00 165.00   1.00    2.00    --  108.00 138.00 120.00   26
  6  \w    119.00 177.00   1.00    2.00    --  108.00 138.00  30.00   58
  7  \w    147.00 173.00   1.00    2.00    --  108.00 138.00 -60.00   26
  8  \w    143.00 176.00   1.00    2.00    --  108.00 104.00 -60.00   33
  9  \w    110.00 149.00   1.00    2.00    --   67.17 178.00 -90.00   39
 10  \w    102.00 128.00   1.00    2.00    --  108.00 138.00 -60.00   26
 11  \w    102.00 148.00   1.00    2.00    --  108.00 104.00 -90.00   46
 12  \w    105.00 152.00   1.00    2.00    --   67.17 111.00-120.00   47
 13  \w    102.00 128.00   1.00    2.00    --   67.17 111.00 -90.00   26
 14  \w    102.00 176.00   1.00    2.00    --  108.00 104.00   0.00   74
 15  \w    103.00 143.00   1.00    2.00    --   67.17 111.00 120.00   40
 16  \w    100.00 144.00   1.00    2.00    --   67.17 111.00  60.00   44
 17  \w     82.00 120.00   1.00    1.00    --   26.33 178.00 -60.00   38
 18  \w     57.00  83.00   1.00    2.00    --   67.17 178.00 -90.00   26
 19  \w     -8.00  18.00   1.00    1.00    --   26.33  57.00  90.00   26
 20  \w     27.00  53.00   1.00    1.00    --   26.33  57.00  90.00   26
 21  \w    -24.00 157.00   1.00    2.00    --   67.17   0.00 -60.00  181
 22  \w    125.00 176.00   1.00    2.00    --  108.00 -32.00 -90.00   51
 23  \w    134.00 160.00   1.00    2.00    --  108.00 -11.00 -30.00   26
 24  \w     90.00 137.00   1.00    2.00    --  108.00 -54.00  30.00   47
 25  \w     77.00 103.00   1.00    2.00    --  108.00 -89.00  90.00   26
 26  \w     53.00  79.00   1.00    2.00    --  108.00 -54.00  30.00   26
 27  \w     46.00 138.00   1.00    2.00    --  108.00 -65.00  30.00   92
 28  \w     73.00 111.00   1.00    2.00    --  108.00-104.00 -60.00   38
 29  \w     84.00 110.00   1.00    2.00    --   67.17-111.00-150.00   26
 30  \w     76.00 102.00   1.00    2.00    --   67.17 -61.00-150.00   26
 31  \w     60.00  86.00   1.00    2.00    --  108.00 -54.00-180.00   26
 32  \w     31.00  65.00   1.00    2.00    --  108.00 -32.00 -90.00   34
 33  \w     31.00 133.00   1.00    2.00    --  108.00 -65.00 -90.00  102
 34  \w     64.00  98.00   1.00    2.00    --  108.00  21.00  60.00   34
 35  \w     58.00 143.00   1.00    2.00    --  108.00  43.00  90.00   85
 36  \w     82.00 133.00   1.00    2.00    --  108.00  77.00  90.00   51
 37  \w     63.00 158.00   1.00    2.00    --  108.00  43.00  30.00   95
 38  \w     43.00 113.00   1.00    2.00    --  108.00-104.00  60.00   70
 39  \w     30.00 122.00   1.00    2.00    --  108.00-132.00 -99.75   92
 40  \w     14.00  80.00   1.00    2.00    --   67.17-111.00-150.00   66
 41  \w     -7.00  51.00   1.00    2.00    --   67.17 -61.00-150.00   58
 42  \w     37.00 177.00   1.00    2.00    --  108.00  32.00 -30.00  140
 43  \w      9.00  98.00   1.00    1.00    --   26.33  57.00-150.00   89
 44  \w     10.00  50.00   1.00    2.00    --   67.17 -61.00  30.00   40
;
_diffrn_measurement_device 'four-circle diffractometer'
_diffrn_measurement_device_type 'SuperNova, Dual, Cu at zero, Eos'
_diffrn_measurement_method '\w scans'
_diffrn_orient_matrix_type 'CrysAlisPro convention (1999,Acta A55,543-557)'
_diffrn_orient_matrix_UB_11 -0.0593954000
_diffrn_orient_matrix_UB_12 0.1602014000
_diffrn_orient_matrix_UB_13 0.0417389000
_diffrn_orient_matrix_UB_21 0.1709092000
_diffrn_orient_matrix_UB_22 0.0069576000
_diffrn_orient_matrix_UB_23 -0.0485672000
_diffrn_orient_matrix_UB_31 -0.0370702000
_diffrn_orient_matrix_UB_32 0.0439964000
_diffrn_orient_matrix_UB_33 -0.1173033000
_diffrn_radiation_monochromator mirror
_diffrn_radiation_probe x-ray
_diffrn_radiation_type 'Cu K\a'
_diffrn_radiation_wavelength 1.54184
_diffrn_reflns_av_R_equivalents 0.0769
_diffrn_reflns_av_unetI/netI 0.0797
_diffrn_reflns_limit_h_max 10
_diffrn_reflns_limit_h_min -10
_diffrn_reflns_limit_k_max 11
_diffrn_reflns_limit_k_min -11
_diffrn_reflns_limit_l_max 11
_diffrn_reflns_limit_l_min -14
_diffrn_reflns_number 6384
_diffrn_reflns_theta_full 66.20
_diffrn_reflns_theta_max 66.20
_diffrn_reflns_theta_min 3.83
_diffrn_source 'micro-focus sealed X-ray tube'
_diffrn_source_type 'SuperNova (Cu) X-ray Source'
_exptl_absorpt_coefficient_mu 9.505
_exptl_absorpt_correction_T_max 1.00000
_exptl_absorpt_correction_T_min 0.25788
_exptl_absorpt_correction_type multi-scan
_exptl_absorpt_process_details
;
CrysAlisPro 1.171.38.41 (Rigaku Oxford Diffraction, 2015)
Empirical absorption correction using spherical harmonics,
 implemented in SCALE3 ABSPACK scaling algorithm.
;
_exptl_crystal_colour 'metallic dark black'
_exptl_crystal_colour_lustre metallic
_exptl_crystal_colour_modifier dark
_exptl_crystal_colour_primary black
_exptl_crystal_density_diffrn 1.518
_exptl_crystal_density_method 'not measured'
_exptl_crystal_description block
_exptl_crystal_F_000 458
_exptl_crystal_size_max 0.22
_exptl_crystal_size_mid 0.14
_exptl_crystal_size_min 0.12
_refine_diff_density_max 2.367
_refine_diff_density_min -0.983
_refine_diff_density_rms 0.178
_refine_ls_extinction_method none
_refine_ls_goodness_of_fit_ref 1.025
_refine_ls_hydrogen_treatment mixed
_refine_ls_matrix_type full
_refine_ls_number_parameters 246
_refine_ls_number_reflns 3396
_refine_ls_number_restraints 0
_refine_ls_restrained_S_all 1.025
_refine_ls_R_factor_all 0.0962
_refine_ls_R_factor_gt 0.0890
_refine_ls_shift/su_max 0.000
_refine_ls_shift/su_mean 0.000
_refine_ls_structure_factor_coef Fsqd
_refine_ls_weighting_details 'calc w=1/[\s^2^(Fo^2^)+(0.1897P)^2^+1.1085P] where P=(Fo^2^+2Fc^2^)/3'
_refine_ls_weighting_scheme calc
_refine_ls_wR_factor_gt 0.2411
_refine_ls_wR_factor_ref 0.2543
_reflns_number_gt 2977
_reflns_number_total 3396
_reflns_threshold_expression >2sigma(I)
_cod_data_source_file d1dt02622d2.cif
_cod_data_source_block 3
_cod_depositor_comments 'Adding full bibliography for 7709090--7709093.cif.'
_cod_original_cell_volume 975.96(10)
_cod_database_code 7709092
_chemical_oxdiff_formula 'C H N Co Cl'
_reflns_odcompleteness_completeness 97.36
_reflns_odcompleteness_iscentric 1
_reflns_odcompleteness_theta 66.97
_olex2_refinement_description
;
1. Fixed Uiso
 At 1.2 times of:
  All C(H) groups, All C(H,H) groups, All N(H) groups
 At 1.5 times of:
  All C(H,H,H) groups
2.a Ternary CH refined with riding coordinates:
 N4(H4)
2.b Secondary CH2 refined with riding coordinates:
 C12(H12a,H12b)
2.c Aromatic/amide H refined with riding coordinates:
 C10(H10), C15(H15), C9(H9), C5(H5), C17(H17), C3(H3), C16(H16), C8(H8),
 C4(H4a), C2(H2), C1(H1)
2.d Idealised Me refined as rotating group:
 C20(H20a,H20b,H20c), C19(H19a,H19b,H19c)
;
_olex2_submission_special_instructions 'No special instructions were received'
_oxdiff_exptl_absorpt_empirical_details
;
Empirical correction (ABSPACK) includes:
- Absorption correction using spherical harmonics
- Frame scaling
;
_oxdiff_exptl_absorpt_empirical_full_max 4.163
_oxdiff_exptl_absorpt_empirical_full_min 0.376

loop_
_space_group_symop_id
_space_group_symop_operation_xyz
1 'x, y, z'
2 '-x, -y, -z'

loop_
_atom_site_label
_atom_site_type_symbol
_atom_site_fract_x
_atom_site_fract_y
_atom_site_fract_z
_atom_site_U_iso_or_equiv
_atom_site_adp_type
_atom_site_occupancy
_atom_site_symmetry_multiplicity
_atom_site_calc_flag
_atom_site_refinement_flags
_atom_site_disorder_assembly
_atom_site_disorder_group
Co1 Co 0.45622(10) 0.64733(9) 0.24484(7) 0.0177(3) Uani 1 1 d . . .
Cl1 Cl 0.43019(16) 0.85851(14) 0.32801(12) 0.0226(4) Uani 1 1 d . . .
Cl2 Cl 0.28245(16) 0.64242(15) 0.13957(12) 0.0237(4) Uani 1 1 d . . .
N2 N 0.3944(6) 0.4389(5) 0.4296(4) 0.0209(10) Uani 1 1 d . . .
N3 N 0.6015(6) 0.4494(5) 0.2662(4) 0.0179(10) Uani 1 1 d . . .
N1 N 0.3229(6) 0.5626(5) 0.4023(4) 0.0192(10) Uani 1 1 d . . .
N4 N 0.6668(6) 0.6134(5) 0.0874(4) 0.0176(10) Uani 1 1 d . . .
H4 H 0.6298 0.5907 0.0272 0.021 Uiso 1 1 calc R . .
C14 C 0.6669(7) 0.8096(6) -0.0456(5) 0.0208(12) Uani 1 1 d . . .
C11 C 0.7454(7) 0.3910(6) 0.1921(5) 0.0191(12) Uani 1 1 d . . .
C6 C 0.1674(7) 0.6291(6) 0.4753(5) 0.0210(12) Uani 1 1 d . . .
C12 C 0.7988(7) 0.4805(6) 0.0956(5) 0.0215(12) Uani 1 1 d . . .
H12A H 0.8888 0.5073 0.1090 0.026 Uiso 1 1 calc R . .
H12B H 0.8380 0.4225 0.0212 0.026 Uiso 1 1 calc R . .
C7 C 0.5495(7) 0.3740(6) 0.3541(5) 0.0175(11) Uani 1 1 d . . .
C18 C 0.7976(7) 0.7919(6) 0.1111(5) 0.0222(12) Uani 1 1 d . . .
C10 C 0.8437(7) 0.2520(6) 0.2052(5) 0.0227(12) Uani 1 1 d . . .
H10 H 0.9456 0.2107 0.1521 0.027 Uiso 1 1 calc R . .
C15 C 0.7083(7) 0.9334(6) -0.0800(6) 0.0236(13) Uani 1 1 d . . .
H15 H 0.6774 0.9824 -0.1444 0.028 Uiso 1 1 calc R . .
C9 C 0.7887(8) 0.1759(6) 0.2976(5) 0.0242(13) Uani 1 1 d . . .
H9 H 0.8545 0.0822 0.3091 0.029 Uiso 1 1 calc R . .
C20 C 0.5703(7) 0.7594(7) -0.1097(5) 0.0244(13) Uani 1 1 d . . .
H20A H 0.5456 0.8259 -0.1705 0.037 Uiso 1 1 calc R . .
H20B H 0.4703 0.7573 -0.0554 0.037 Uiso 1 1 calc R . .
H20C H 0.6321 0.6623 -0.1450 0.037 Uiso 1 1 calc R . .
C5 C 0.0986(7) 0.5616(6) 0.5713(5) 0.0219(12) Uani 1 1 d . . .
H5 H 0.1569 0.4679 0.5892 0.026 Uiso 1 1 calc R . .
C17 C 0.8384(7) 0.9138(7) 0.0715(5) 0.0264(14) Uani 1 1 d . . .
H17 H 0.8992 0.9488 0.1101 0.032 Uiso 1 1 calc R . .
C3 C -0.1385(7) 0.7700(7) 0.6128(5) 0.0266(13) Uani 1 1 d . . .
H3 H -0.2425 0.8192 0.6603 0.032 Uiso 1 1 calc R . .
C16 C 0.7934(7) 0.9848(6) -0.0212(6) 0.0269(14) Uani 1 1 d . . .
H16 H 0.8206 1.0690 -0.0449 0.032 Uiso 1 1 calc R . .
C8 C 0.6367(8) 0.2363(6) 0.3740(5) 0.0244(13) Uani 1 1 d . . .
H8 H 0.5958 0.1848 0.4365 0.029 Uiso 1 1 calc R . .
C4 C -0.0542(7) 0.6324(7) 0.6392(5) 0.0253(13) Uani 1 1 d . . .
H4A H -0.1014 0.5873 0.7037 0.030 Uiso 1 1 calc R . .
C19 C 0.8397(8) 0.7298(7) 0.2204(5) 0.0271(13) Uani 1 1 d . . .
H19A H 0.9479 0.6594 0.2005 0.041 Uiso 1 1 calc R . .
H19B H 0.7627 0.6821 0.2600 0.041 Uiso 1 1 calc R . .
H19C H 0.8356 0.8077 0.2717 0.041 Uiso 1 1 calc R . .
C13 C 0.7155(6) 0.7389(6) 0.0490(5) 0.0192(12) Uani 1 1 d . . .
C2 C -0.0721(8) 0.8358(7) 0.5178(6) 0.0279(14) Uani 1 1 d . . .
H2 H -0.1317 0.9289 0.4997 0.033 Uiso 1 1 calc R . .
C1 C 0.0807(7) 0.7667(7) 0.4491(6) 0.0259(13) Uani 1 1 d . . .
H1 H 0.1264 0.8125 0.3845 0.031 Uiso 1 1 calc R . .

loop_
_atom_site_aniso_label
_atom_site_aniso_U_11
_atom_site_aniso_U_22
_atom_site_aniso_U_33
_atom_site_aniso_U_23
_atom_site_aniso_U_13
_atom_site_aniso_U_12
Co1 0.0149(5) 0.0157(5) 0.0194(6) 0.0013(4) -0.0025(4) -0.0023(4)
Cl1 0.0222(7) 0.0197(7) 0.0216(7) 0.0000(5) -0.0012(6) -0.0047(5)
Cl2 0.0181(7) 0.0274(8) 0.0248(8) -0.0001(5) -0.0043(6) -0.0074(5)
N2 0.020(2) 0.019(2) 0.023(3) -0.0023(19) -0.003(2) -0.0071(19)
N3 0.017(2) 0.020(2) 0.017(2) -0.0049(18) -0.005(2) -0.0055(18)
N1 0.019(2) 0.017(2) 0.020(3) -0.0054(18) 0.000(2) -0.0064(19)
N4 0.017(2) 0.018(2) 0.015(2) -0.0036(18) -0.0015(19) -0.0049(18)
C14 0.012(3) 0.023(3) 0.019(3) -0.002(2) 0.002(2) 0.000(2)
C11 0.014(3) 0.018(3) 0.024(3) -0.008(2) -0.001(2) -0.006(2)
C6 0.017(3) 0.025(3) 0.021(3) -0.001(2) -0.002(2) -0.008(2)
C12 0.020(3) 0.021(3) 0.018(3) 0.003(2) -0.001(2) -0.002(2)
C7 0.021(3) 0.017(3) 0.014(3) 0.000(2) -0.001(2) -0.008(2)
C18 0.016(3) 0.020(3) 0.025(3) -0.003(2) -0.001(2) -0.002(2)
C10 0.025(3) 0.020(3) 0.019(3) -0.007(2) -0.002(2) -0.005(2)
C15 0.018(3) 0.016(3) 0.027(3) 0.001(2) 0.001(2) 0.003(2)
C9 0.032(3) 0.017(3) 0.020(3) -0.001(2) -0.010(3) -0.001(2)
C20 0.018(3) 0.028(3) 0.019(3) -0.001(2) 0.001(2) -0.002(2)
C5 0.027(3) 0.022(3) 0.018(3) 0.002(2) -0.006(2) -0.008(2)
C17 0.020(3) 0.026(3) 0.026(3) -0.009(3) 0.006(3) -0.006(2)
C3 0.023(3) 0.027(3) 0.025(3) -0.008(2) 0.000(3) -0.005(2)
C16 0.022(3) 0.015(3) 0.033(3) 0.000(2) 0.008(3) -0.003(2)
C8 0.032(3) 0.018(3) 0.020(3) 0.005(2) -0.004(3) -0.005(2)
C4 0.023(3) 0.033(3) 0.016(3) -0.002(2) 0.004(2) -0.012(3)
C19 0.024(3) 0.040(4) 0.019(3) -0.001(3) -0.007(3) -0.012(3)
C13 0.012(3) 0.019(3) 0.018(3) 0.002(2) 0.005(2) -0.001(2)
C2 0.024(3) 0.023(3) 0.033(4) -0.001(3) -0.003(3) -0.005(2)
C1 0.021(3) 0.026(3) 0.028(3) -0.002(2) -0.001(3) -0.008(2)

loop_
_atom_type_symbol
_atom_type_description
_atom_type_scat_dispersion_real
_atom_type_scat_dispersion_imag
_atom_type_scat_source
C C 0.0181 0.0091 'International Tables Vol C Tables 4.2.6.8 and 6.1.1.4'
H H 0.0000 0.0000 'International Tables Vol C Tables 4.2.6.8 and 6.1.1.4'
Cl Cl 0.3639 0.7018 'International Tables Vol C Tables 4.2.6.8 and 6.1.1.4'
Co Co -2.3653 3.6143 'International Tables Vol C Tables 4.2.6.8 and 6.1.1.4'
N N 0.0311 0.0180 'International Tables Vol C Tables 4.2.6.8 and 6.1.1.4'

loop_
_geom_angle_atom_site_label_1
_geom_angle_atom_site_label_2
_geom_angle_atom_site_label_3
_geom_angle
_geom_angle_site_symmetry_1
_geom_angle_site_symmetry_3
_geom_angle_publ_flag
Cl1 Co1 Cl2 118.62(6) . . ?
Cl1 Co1 N1 97.15(12) . . ?
Cl1 Co1 N4 104.23(12) . . ?
N3 Co1 Cl1 127.72(13) . . ?
N3 Co1 Cl2 113.24(13) . . ?
N3 Co1 N1 73.19(18) . . ?
N3 Co1 N4 77.64(18) . . ?
N1 Co1 Cl2 93.32(13) . . ?
N1 Co1 N4 150.48(18) . . ?
N4 Co1 Cl2 94.03(13) . . ?
N1 N2 C7 113.4(5) . . ?
C11 N3 Co1 121.2(4) . . ?
C11 N3 C7 119.8(5) . . ?
C7 N3 Co1 118.9(4) . . ?
N2 N1 Co1 116.4(4) . . ?
N2 N1 C6 114.6(5) . . ?
C6 N1 Co1 129.0(4) . . ?
Co1 N4 H4 104.0 . . ?
C12 N4 Co1 110.5(3) . . ?
C12 N4 H4 104.0 . . ?
C13 N4 Co1 117.1(3) . . ?
C13 N4 H4 104.0 . . ?
C13 N4 C12 115.4(4) . . ?
C15 C14 C20 119.1(5) . . ?
C13 C14 C15 118.3(6) . . ?
C13 C14 C20 122.6(5) . . ?
N3 C11 C12 117.8(5) . . ?
N3 C11 C10 121.1(5) . . ?
C10 C11 C12 121.2(5) . . ?
C5 C6 N1 122.6(5) . . ?
C1 C6 N1 117.6(5) . . ?
C1 C6 C5 119.9(5) . . ?
N4 C12 C11 111.7(5) . . ?
N4 C12 H12A 109.3 . . ?
N4 C12 H12B 109.3 . . ?
C11 C12 H12A 109.3 . . ?
C11 C12 H12B 109.3 . . ?
H12A C12 H12B 107.9 . . ?
N3 C7 N2 118.1(5) . . ?
N3 C7 C8 123.6(5) . . ?
C8 C7 N2 118.3(5) . . ?
C17 C18 C19 117.9(6) . . ?
C13 C18 C17 117.6(6) . . ?
C13 C18 C19 124.5(5) . . ?
C11 C10 H10 120.8 . . ?
C9 C10 C11 118.4(5) . . ?
C9 C10 H10 120.8 . . ?
C14 C15 H15 119.6 . . ?
C16 C15 C14 120.7(6) . . ?
C16 C15 H15 119.6 . . ?
C10 C9 H9 119.7 . . ?
C10 C9 C8 120.5(5) . . ?
C8 C9 H9 119.7 . . ?
C14 C20 H20A 109.5 . . ?
C14 C20 H20B 109.5 . . ?
C14 C20 H20C 109.5 . . ?
H20A C20 H20B 109.5 . . ?
H20A C20 H20C 109.5 . . ?
H20B C20 H20C 109.5 . . ?
C6 C5 H5 120.1 . . ?
C4 C5 C6 119.7(6) . . ?
C4 C5 H5 120.1 . . ?
C18 C17 H17 119.0 . . ?
C16 C17 C18 122.1(6) . . ?
C16 C17 H17 119.0 . . ?
C4 C3 H3 119.7 . . ?
C2 C3 H3 119.7 . . ?
C2 C3 C4 120.6(6) . . ?
C15 C16 H16 120.2 . . ?
C17 C16 C15 119.7(6) . . ?
C17 C16 H16 120.2 . . ?
C7 C8 C9 116.6(5) . . ?
C7 C8 H8 121.7 . . ?
C9 C8 H8 121.7 . . ?
C5 C4 C3 119.8(5) . . ?
C5 C4 H4A 120.1 . . ?
C3 C4 H4A 120.1 . . ?
C18 C19 H19A 109.5 . . ?
C18 C19 H19B 109.5 . . ?
C18 C19 H19C 109.5 . . ?
H19A C19 H19B 109.5 . . ?
H19A C19 H19C 109.5 . . ?
H19B C19 H19C 109.5 . . ?
C14 C13 N4 118.1(5) . . ?
C18 C13 N4 120.1(5) . . ?
C18 C13 C14 121.6(5) . . ?
C3 C2 H2 119.8 . . ?
C1 C2 C3 120.4(6) . . ?
C1 C2 H2 119.8 . . ?
C6 C1 H1 120.2 . . ?
C2 C1 C6 119.6(6) . . ?
C2 C1 H1 120.2 . . ?

loop_
_geom_bond_atom_site_label_1
_geom_bond_atom_site_label_2
_geom_bond_distance
_geom_bond_site_symmetry_2
_geom_bond_publ_flag
Co1 Cl1 2.2424(15) . ?
Co1 Cl2 2.2755(16) . ?
Co1 N3 2.018(5) . ?
Co1 N1 2.252(5) . ?
Co1 N4 2.261(5) . ?
N2 N1 1.256(7) . ?
N2 C7 1.423(7) . ?
N3 C11 1.337(7) . ?
N3 C7 1.338(7) . ?
N1 C6 1.417(7) . ?
N4 H4 0.9300 . ?
N4 C12 1.483(7) . ?
N4 C13 1.459(7) . ?
C14 C15 1.401(8) . ?
C14 C20 1.502(9) . ?
C14 C13 1.400(8) . ?
C11 C12 1.501(8) . ?
C11 C10 1.398(8) . ?
C6 C5 1.411(8) . ?
C6 C1 1.398(9) . ?
C12 H12A 0.9900 . ?
C12 H12B 0.9900 . ?
C7 C8 1.376(8) . ?
C18 C17 1.395(9) . ?
C18 C19 1.509(9) . ?
C18 C13 1.395(9) . ?
C10 H10 0.9500 . ?
C10 C9 1.388(9) . ?
C15 H15 0.9500 . ?
C15 C16 1.381(9) . ?
C9 H9 0.9500 . ?
C9 C8 1.401(9) . ?
C20 H20A 0.9800 . ?
C20 H20B 0.9800 . ?
C20 H20C 0.9800 . ?
C5 H5 0.9500 . ?
C5 C4 1.385(9) . ?
C17 H17 0.9500 . ?
C17 C16 1.370(10) . ?
C3 H3 0.9500 . ?
C3 C4 1.392(9) . ?
C3 C2 1.385(9) . ?
C16 H16 0.9500 . ?
C8 H8 0.9500 . ?
C4 H4A 0.9500 . ?
C19 H19A 0.9800 . ?
C19 H19B 0.9800 . ?
C19 H19C 0.9800 . ?
C2 H2 0.9500 . ?
C2 C1 1.384(9) . ?
C1 H1 0.9500 . ?

loop_
_geom_torsion_atom_site_label_1
_geom_torsion_atom_site_label_2
_geom_torsion_atom_site_label_3
_geom_torsion_atom_site_label_4
_geom_torsion
_geom_torsion_site_symmetry_1
_geom_torsion_site_symmetry_2
_geom_torsion_site_symmetry_3
_geom_torsion_site_symmetry_4
_geom_torsion_publ_flag
Co1 N3 C11 C12 2.9(7) . . . . ?
Co1 N3 C11 C10 -178.0(4) . . . . ?
Co1 N3 C7 N2 -1.1(6) . . . . ?
Co1 N3 C7 C8 177.7(4) . . . . ?
Co1 N1 C6 C5 179.5(4) . . . . ?
Co1 N1 C6 C1 -0.2(8) . . . . ?
Co1 N4 C12 C11 11.3(6) . . . . ?
Co1 N4 C13 C14 -100.7(5) . . . . ?
Co1 N4 C13 C18 74.5(6) . . . . ?
Cl1 Co1 N3 C11 -95.6(4) . . . . ?
Cl1 Co1 N3 C7 86.7(4) . . . . ?
Cl1 Co1 N1 N2 -127.6(4) . . . . ?
Cl1 Co1 N1 C6 53.0(5) . . . . ?
Cl1 Co1 N4 C12 118.3(3) . . . . ?
Cl1 Co1 N4 C13 -16.7(4) . . . . ?
Cl2 Co1 N3 C11 92.0(4) . . . . ?
Cl2 Co1 N3 C7 -85.6(4) . . . . ?
Cl2 Co1 N1 N2 113.0(4) . . . . ?
Cl2 Co1 N1 C6 -66.3(5) . . . . ?
Cl2 Co1 N4 C12 -120.8(3) . . . . ?
Cl2 Co1 N4 C13 104.2(4) . . . . ?
N2 N1 C6 C5 0.1(8) . . . . ?
N2 N1 C6 C1 -179.5(5) . . . . ?
N2 C7 C8 C9 179.8(5) . . . . ?
N3 Co1 N1 N2 -0.3(4) . . . . ?
N3 Co1 N1 C6 -179.6(5) . . . . ?
N3 Co1 N4 C12 -7.9(3) . . . . ?
N3 Co1 N4 C13 -142.9(4) . . . . ?
N3 C11 C12 N4 -9.9(7) . . . . ?
N3 C11 C10 C9 -0.3(8) . . . . ?
N3 C7 C8 C9 1.1(9) . . . . ?
N1 Co1 N3 C11 178.4(5) . . . . ?
N1 Co1 N3 C7 0.7(4) . . . . ?
N1 Co1 N4 C12 -16.8(6) . . . . ?
N1 Co1 N4 C13 -151.8(4) . . . . ?
N1 N2 C7 N3 0.7(7) . . . . ?
N1 N2 C7 C8 -178.1(5) . . . . ?
N1 C6 C5 C4 -179.9(5) . . . . ?
N1 C6 C1 C2 179.8(5) . . . . ?
N4 Co1 N3 C11 2.9(4) . . . . ?
N4 Co1 N3 C7 -174.7(4) . . . . ?
N4 Co1 N1 N2 8.7(6) . . . . ?
N4 Co1 N1 C6 -170.6(4) . . . . ?
C14 C15 C16 C17 0.2(9) . . . . ?
C11 N3 C7 N2 -178.7(5) . . . . ?
C11 N3 C7 C8 0.0(8) . . . . ?
C11 C10 C9 C8 1.4(9) . . . . ?
C6 C5 C4 C3 -0.4(9) . . . . ?
C12 N4 C13 C14 126.5(5) . . . . ?
C12 N4 C13 C18 -58.3(7) . . . . ?
C12 C11 C10 C9 178.7(5) . . . . ?
C7 N2 N1 Co1 -0.1(6) . . . . ?
C7 N2 N1 C6 179.3(5) . . . . ?
C7 N3 C11 C12 -179.5(5) . . . . ?
C7 N3 C11 C10 -0.4(8) . . . . ?
C18 C17 C16 C15 -1.6(9) . . . . ?
C10 C11 C12 N4 171.0(5) . . . . ?
C10 C9 C8 C7 -1.8(9) . . . . ?
C15 C14 C13 N4 177.6(5) . . . . ?
C15 C14 C13 C18 2.5(8) . . . . ?
C20 C14 C15 C16 178.3(5) . . . . ?
C20 C14 C13 N4 -1.3(8) . . . . ?
C20 C14 C13 C18 -176.5(5) . . . . ?
C5 C6 C1 C2 0.2(9) . . . . ?
C17 C18 C13 N4 -178.8(5) . . . . ?
C17 C18 C13 C14 -3.7(8) . . . . ?
C3 C2 C1 C6 0.6(9) . . . . ?
C4 C3 C2 C1 -1.3(9) . . . . ?
C19 C18 C17 C16 -174.5(5) . . . . ?
C19 C18 C13 N4 -1.2(8) . . . . ?
C19 C18 C13 C14 173.8(5) . . . . ?
C13 N4 C12 C11 147.1(5) . . . . ?
C13 C14 C15 C16 -0.7(8) . . . . ?
C13 C18 C17 C16 3.3(9) . . . . ?
C2 C3 C4 C5 1.2(9) . . . . ?
C1 C6 C5 C4 -0.3(9) . . . . ?
